data_8106636
loop_
_publ_author_name
'Lv, Lu-Ping'
'Lv, Wei-De'
'Rao, Jun-Feng'
'Chen, Jia-Yi'

_publ_section_title
;
 Crystal structure of methyl
 (E)-2-(4-(diethylamino)-2-hydroxybenzylidene)hydrazine-1-carboxylate,
 C13H19N3O3
;
_journal_issue 4
_journal_name_full 'Zeitschrift f\"ur Kristallographie - New Crystal Structures'
_journal_page_first 667
_journal_page_last 668
_journal_paper_doi 10.1515/ncrs-2016-0401
_journal_volume 232
_journal_year 2017
_chemical_formula_moiety 'C13 H19 N3 O3'
_chemical_formula_sum 'C13 H19 N3 O3'
_chemical_formula_weight 265.31
_space_group_IT_number 14
_space_group_name_Hall '-P 2ybc'
_space_group_name_H-M_alt 'P 1 21/c 1'
_symmetry_cell_setting monoclinic
_symmetry_space_group_name_Hall '-P 2ybc'
_symmetry_space_group_name_H-M 'P 1 21/c 1'
_atom_sites_solution_hydrogens geom
_atom_sites_solution_primary direct
_atom_sites_solution_secondary difmap
_cell_angle_alpha 90.00
_cell_angle_beta 117.347(19)
_cell_angle_gamma 90.00
_cell_formula_units_Z 4
_cell_length_a 11.594(5)
_cell_length_b 11.311(5)
_cell_length_c 11.688(5)
_cell_measurement_reflns_used 3858
_cell_measurement_temperature 296(2)
_cell_measurement_theta_max 30.1
_cell_measurement_theta_min 2.0
_cell_volume 1361.5(10)
_computing_cell_refinement 'SAINT (Bruker, 2002)'
_computing_data_collection 'SMART (Bruker, 2002)'
_computing_data_reduction SAINT
_computing_molecular_graphics 'SHELXTL (Bruker, 2002)'
_computing_publication_material SHELXTL
_computing_structure_refinement 'SHELXL97 (Sheldrick, 2008)'
_computing_structure_solution 'SHELXS97 (Sheldrick, 2008)'
_diffrn_ambient_temperature 296(2)
_diffrn_measured_fraction_theta_full 0.939
_diffrn_measured_fraction_theta_max 0.989
_diffrn_measurement_device_type 'Bruker SMART CCD area-detector'
_diffrn_measurement_method '\f and \w scans'
_diffrn_radiation_monochromator graphite
_diffrn_radiation_source 'fine-focus sealed tube'
_diffrn_radiation_type MoK\a
_diffrn_radiation_wavelength 0.71073
_diffrn_reflns_av_R_equivalents 0.0251
_diffrn_reflns_av_sigmaI/netI 0.0211
_diffrn_reflns_limit_h_max 16
_diffrn_reflns_limit_h_min -15
_diffrn_reflns_limit_k_max 15
_diffrn_reflns_limit_k_min -15
_diffrn_reflns_limit_l_max 16
_diffrn_reflns_limit_l_min -16
_diffrn_reflns_number 17068
_diffrn_reflns_theta_full 30.09
_diffrn_reflns_theta_max 30.09
_diffrn_reflns_theta_min 1.98
_exptl_absorpt_coefficient_mu 0.093
_exptl_absorpt_correction_T_max 0.9782
_exptl_absorpt_correction_T_min 0.9753
_exptl_absorpt_correction_type multi-scan
_exptl_absorpt_process_details '(SADABS; Bruker, 2002)'
_exptl_crystal_colour colourless
_exptl_crystal_density_diffrn 1.294
_exptl_crystal_density_method 'not measured'
_exptl_crystal_description Block
_exptl_crystal_F_000 568
_exptl_crystal_size_max 0.29
_exptl_crystal_size_mid 0.24
_exptl_crystal_size_min 0.21
_refine_diff_density_max 0.294
_refine_diff_density_min -0.370
_refine_diff_density_rms 0.111
_refine_ls_extinction_method none
_refine_ls_goodness_of_fit_ref 1.104
_refine_ls_hydrogen_treatment mixed
_refine_ls_matrix_type full
_refine_ls_number_parameters 180
_refine_ls_number_reflns 3958
_refine_ls_number_restraints 0
_refine_ls_restrained_S_all 1.104
_refine_ls_R_factor_all 0.0627
_refine_ls_R_factor_gt 0.0479
_refine_ls_shift/su_max 0.000
_refine_ls_shift/su_mean 0.000
_refine_ls_structure_factor_coef Fsqd
_refine_ls_weighting_details 'calc w=1/[\s^2^(Fo^2^)+(0.0965P)^2^+0.1039P] where P=(Fo^2^+2Fc^2^)/3'
_refine_ls_weighting_scheme calc
_refine_ls_wR_factor_gt 0.1413
_refine_ls_wR_factor_ref 0.1630
_reflns_number_gt 2992
_reflns_number_total 3958
_reflns_threshold_expression >2sigma(I)
_cod_data_source_file suppl_ncrs-2016-0401_suppl.cif
_cod_data_source_block 123
_cod_depositor_comments
;
The following automatic conversions were performed:

data item '_symmetry_cell_setting' value 'Monoclinic' was changed to
'monoclinic' in accordance with the built-in table derived from the
CIF Core dictionary named 'cif_core.dic' version 2.4.5 last updated
on 2014-11-21.

Automatic conversion script
Id: cif_fix_values 8738 2021-04-28 16:35:53Z antanas 
;
_cod_original_cell_volume 1361.4(10)
_cod_original_sg_symbol_Hall '-P 2ybc '
_cod_original_sg_symbol_H-M 'P 21/c '
_cod_database_code 8106636

loop_
_symmetry_equiv_pos_as_xyz
'x, y, z'
'-x, y+1/2, -z+1/2'
'-x, -y, -z'
'x, -y-1/2, z-1/2'

loop_
_atom_site_label
_atom_site_type_symbol
_atom_site_fract_x
_atom_site_fract_y
_atom_site_fract_z
_atom_site_U_iso_or_equiv
_atom_site_adp_type
_atom_site_occupancy
_atom_site_symmetry_multiplicity
_atom_site_calc_flag
_atom_site_refinement_flags
_atom_site_disorder_assembly
_atom_site_disorder_group
N2 N 0.48723(10) 0.36020(8) 0.24475(10) 0.0442(2) Uani 1 1 d . . .
O1 O 0.57485(9) 0.17518(7) 0.39031(8) 0.0501(2) Uani 1 1 d . . .
H1 H 0.5384 0.2116 0.3222 0.075 Uiso 1 1 calc R . .
C1 C 0.70334(11) 0.20682(9) 0.61165(11) 0.0410(2) Uani 1 1 d . . .
H1A H 0.7099 0.1252 0.6220 0.049 Uiso 1 1 calc R . .
C3 C 0.61876(10) 0.37703(9) 0.46903(11) 0.0382(2) Uani 1 1 d . . .
C11 C 0.54562(10) 0.42820(9) 0.34214(12) 0.0414(3) Uani 1 1 d . . .
H11 H 0.5411 0.5098 0.3315 0.050 Uiso 1 1 calc R . .
C4 C 0.68182(11) 0.44845(9) 0.57802(12) 0.0449(3) Uani 1 1 d . . .
H4 H 0.6748 0.5301 0.5677 0.054 Uiso 1 1 calc R . .
C6 C 0.76706(10) 0.27989(10) 0.72080(11) 0.0404(3) Uani 1 1 d . . .
N3 N 0.41933(11) 0.40789(9) 0.12330(10) 0.0490(3) Uani 1 1 d . . .
C2 C 0.63149(10) 0.25331(9) 0.48985(11) 0.0379(2) Uani 1 1 d . . .
O3 O 0.30823(10) 0.38593(8) -0.08885(9) 0.0557(3) Uani 1 1 d . . .
N1 N 0.83844(10) 0.23193(9) 0.84182(10) 0.0489(3) Uani 1 1 d . . .
C12 C 0.36091(11) 0.32926(10) 0.02564(12) 0.0446(3) Uani 1 1 d . . .
C5 C 0.75395(12) 0.40329(10) 0.69998(12) 0.0469(3) Uani 1 1 d . . .
H5 H 0.7945 0.4546 0.7694 0.056 Uiso 1 1 calc R . .
O2 O 0.35480(10) 0.22431(8) 0.03875(10) 0.0600(3) Uani 1 1 d . . .
C7 C 0.90316(13) 0.30488(13) 0.95615(12) 0.0526(3) Uani 1 1 d . . .
H7A H 0.9085 0.2607 1.0296 0.063 Uiso 1 1 calc R . .
H7B H 0.8501 0.3742 0.9462 0.063 Uiso 1 1 calc R . .
C9 C 0.86748(14) 0.10614(12) 0.85665(13) 0.0539(3) Uani 1 1 d . . .
H9A H 0.7881 0.0626 0.8056 0.065 Uiso 1 1 calc R . .
H9B H 0.8971 0.0847 0.9462 0.065 Uiso 1 1 calc R . .
C13 C 0.24988(16) 0.30997(14) -0.19979(14) 0.0643(4) Uani 1 1 d . . .
H13A H 0.3026 0.2407 -0.1856 0.096 Uiso 1 1 calc R . .
H13B H 0.2434 0.3514 -0.2742 0.096 Uiso 1 1 calc R . .
H13C H 0.1647 0.2871 -0.2135 0.096 Uiso 1 1 calc R . .
C10 C 0.96982(16) 0.06824(15) 0.81657(17) 0.0677(4) Uani 1 1 d . . .
H10A H 0.9420 0.0899 0.7284 0.102 Uiso 1 1 calc R . .
H10B H 0.9814 -0.0159 0.8257 0.102 Uiso 1 1 calc R . .
H10C H 1.0506 0.1068 0.8704 0.102 Uiso 1 1 calc R . .
C8 C 1.03847(15) 0.34520(16) 0.98522(17) 0.0705(4) Uani 1 1 d . . .
H8A H 1.0927 0.2774 0.9975 0.106 Uiso 1 1 calc R . .
H8B H 1.0741 0.3924 1.0621 0.106 Uiso 1 1 calc R . .
H8C H 1.0343 0.3914 0.9145 0.106 Uiso 1 1 calc R . .
H20 H 0.4233(16) 0.4836(17) 0.1058(17) 0.065(5) Uiso 1 1 d . . .

loop_
_atom_site_aniso_label
_atom_site_aniso_U_11
_atom_site_aniso_U_22
_atom_site_aniso_U_33
_atom_site_aniso_U_23
_atom_site_aniso_U_13
_atom_site_aniso_U_12
N2 0.0468(5) 0.0334(4) 0.0428(5) 0.0046(4) 0.0124(4) 0.0046(4)
O1 0.0609(5) 0.0287(4) 0.0431(5) -0.0004(3) 0.0086(4) 0.0004(3)
C1 0.0443(5) 0.0311(5) 0.0442(6) 0.0015(4) 0.0174(5) 0.0028(4)
C3 0.0379(5) 0.0305(5) 0.0435(6) 0.0015(4) 0.0165(4) 0.0024(4)
C11 0.0428(5) 0.0292(4) 0.0485(6) 0.0026(4) 0.0178(5) 0.0027(4)
C4 0.0501(6) 0.0293(5) 0.0505(7) -0.0019(4) 0.0190(5) 0.0016(4)
C6 0.0396(5) 0.0404(5) 0.0404(6) 0.0008(4) 0.0176(4) 0.0033(4)
N3 0.0588(6) 0.0295(4) 0.0429(6) 0.0034(4) 0.0098(5) 0.0030(4)
C2 0.0383(5) 0.0292(5) 0.0423(6) -0.0014(4) 0.0150(4) 0.0008(4)
O3 0.0685(6) 0.0404(5) 0.0440(5) -0.0015(4) 0.0136(4) 0.0028(4)
N1 0.0551(6) 0.0468(6) 0.0388(5) 0.0020(4) 0.0164(4) 0.0062(4)
C12 0.0444(6) 0.0341(5) 0.0477(6) 0.0003(4) 0.0145(5) 0.0040(4)
C5 0.0526(6) 0.0376(6) 0.0445(6) -0.0056(5) 0.0173(5) 0.0002(4)
O2 0.0728(6) 0.0320(4) 0.0624(6) -0.0012(4) 0.0201(5) -0.0007(4)
C7 0.0560(7) 0.0603(7) 0.0395(6) -0.0023(5) 0.0204(5) 0.0035(6)
C9 0.0635(7) 0.0492(7) 0.0449(7) 0.0117(5) 0.0214(6) 0.0102(6)
C13 0.0738(9) 0.0565(8) 0.0489(8) -0.0107(6) 0.0164(7) 0.0000(7)
C10 0.0678(8) 0.0607(8) 0.0717(10) 0.0070(7) 0.0295(8) 0.0199(7)
C8 0.0592(8) 0.0741(10) 0.0686(10) -0.0103(8) 0.0211(7) -0.0039(7)

loop_
_atom_type_symbol
_atom_type_description
_atom_type_scat_dispersion_real
_atom_type_scat_dispersion_imag
_atom_type_scat_source
C C 0.0033 0.0016 'International Tables Vol C Tables 4.2.6.8 and 6.1.1.4'
H H 0.0000 0.0000 'International Tables Vol C Tables 4.2.6.8 and 6.1.1.4'
N N 0.0061 0.0033 'International Tables Vol C Tables 4.2.6.8 and 6.1.1.4'
O O 0.0106 0.0060 'International Tables Vol C Tables 4.2.6.8 and 6.1.1.4'

loop_
_geom_angle_atom_site_label_1
_geom_angle_atom_site_label_2
_geom_angle_atom_site_label_3
_geom_angle
_geom_angle_site_symmetry_1
_geom_angle_site_symmetry_3
C11 N2 N3 119.97(10) . .
C2 O1 H1 109.5 . .
C2 C1 C6 121.76(10) . .
C2 C1 H1A 119.1 . .
C6 C1 H1A 119.1 . .
C4 C3 C2 116.41(10) . .
C4 C3 C11 121.15(10) . .
C2 C3 C11 122.44(10) . .
N2 C11 C3 119.49(10) . .
N2 C11 H11 120.3 . .
C3 C11 H11 120.3 . .
C5 C4 C3 122.93(10) . .
C5 C4 H4 118.5 . .
C3 C4 H4 118.5 . .
N1 C6 C1 120.99(11) . .
N1 C6 C5 122.09(11) . .
C1 C6 C5 116.92(10) . .
C12 N3 N2 115.98(10) . .
C12 N3 H20 119.9(12) . .
N2 N3 H20 123.4(12) . .
O1 C2 C1 117.27(9) . .
O1 C2 C3 121.45(10) . .
C1 C2 C3 121.27(10) . .
C12 O3 C13 114.89(11) . .
C6 N1 C7 122.21(11) . .
C6 N1 C9 120.26(10) . .
C7 N1 C9 116.93(10) . .
O2 C12 O3 124.62(11) . .
O2 C12 N3 125.11(12) . .
O3 C12 N3 110.25(10) . .
C4 C5 C6 120.71(11) . .
C4 C5 H5 119.6 . .
C6 C5 H5 119.6 . .
N1 C7 C8 114.94(11) . .
N1 C7 H7A 108.5 . .
C8 C7 H7A 108.5 . .
N1 C7 H7B 108.5 . .
C8 C7 H7B 108.5 . .
H7A C7 H7B 107.5 . .
N1 C9 C10 114.15(12) . .
N1 C9 H9A 108.7 . .
C10 C9 H9A 108.7 . .
N1 C9 H9B 108.7 . .
C10 C9 H9B 108.7 . .
H9A C9 H9B 107.6 . .
O3 C13 H13A 109.5 . .
O3 C13 H13B 109.5 . .
H13A C13 H13B 109.5 . .
O3 C13 H13C 109.5 . .
H13A C13 H13C 109.5 . .
H13B C13 H13C 109.5 . .
C9 C10 H10A 109.5 . .
C9 C10 H10B 109.5 . .
H10A C10 H10B 109.5 . .
C9 C10 H10C 109.5 . .
H10A C10 H10C 109.5 . .
H10B C10 H10C 109.5 . .
C7 C8 H8A 109.5 . .
C7 C8 H8B 109.5 . .
H8A C8 H8B 109.5 . .
C7 C8 H8C 109.5 . .
H8A C8 H8C 109.5 . .
H8B C8 H8C 109.5 . .

loop_
_geom_bond_atom_site_label_1
_geom_bond_atom_site_label_2
_geom_bond_distance
_geom_bond_site_symmetry_2
N2 C11 1.2797(16) .
N2 N3 1.3780(15) .
O1 C2 1.3651(14) .
O1 H1 0.8200 .
C1 C2 1.3812(16) .
C1 C6 1.4109(16) .
C1 H1A 0.9300 .
C3 C4 1.3978(16) .
C3 C2 1.4164(15) .
C3 C11 1.4485(16) .
C11 H11 0.9300 .
C4 C5 1.3774(18) .
C4 H4 0.9300 .
C6 N1 1.3800(15) .
C6 C5 1.4130(17) .
N3 C12 1.3572(16) .
N3 H20 0.886(19) .
O3 C12 1.3505(15) .
O3 C13 1.4391(16) .
N1 C7 1.4520(16) .
N1 C9 1.4540(18) .
C12 O2 1.2032(15) .
C5 H5 0.9300 .
C7 C8 1.515(2) .
C7 H7A 0.9700 .
C7 H7B 0.9700 .
C9 C10 1.524(2) .
C9 H9A 0.9700 .
C9 H9B 0.9700 .
C13 H13A 0.9600 .
C13 H13B 0.9600 .
C13 H13C 0.9600 .
C10 H10A 0.9600 .
C10 H10B 0.9600 .
C10 H10C 0.9600 .
C8 H8A 0.9600 .
C8 H8B 0.9600 .
C8 H8C 0.9600 .

loop_
_geom_hbond_atom_site_label_D
_geom_hbond_atom_site_label_H
_geom_hbond_atom_site_label_A
_geom_hbond_distance_DH
_geom_hbond_distance_HA
_geom_hbond_distance_DA
_geom_hbond_angle_DHA
_geom_hbond_site_symmetry_A
O1 H1 N2 0.82 1.87 2.5919(15) 145.9 .
N3 H20 O1 0.886(19) 2.168(19) 3.0299(18) 164.2(15) 2_655
C4 H4 O2 0.93 2.47 3.3535(19) 158.8 2_655
